data_7064174
loop_
_publ_author_name
'Awe, Babatunde'
'Swart, Glendin'
'Erasmus, Elizabeth'
'Landman, Maril\'e'
'Malan, Frederick Pieter'

_publ_section_title
;
 Unlocking reactivity: synthetic, structural and catalytic exploration of
 ruthenium(II) complexes featuring pdc and NHC ligands
;
_journal_name_full 'New Journal of Chemistry'
_journal_paper_doi 10.1039/D5NJ03988F
_journal_year 2026
_chemical_formula_moiety 'C27 H29 N3 O4 Ru'
_chemical_formula_sum 'C27 H29 N3 O4 Ru'
_chemical_formula_weight 560.60
_space_group_crystal_system monoclinic
_space_group_IT_number 14
_space_group_name_Hall '-P 2ybc'
_space_group_name_H-M_alt 'P 1 21/c 1'
_atom_sites_solution_hydrogens geom
_atom_sites_solution_primary dual
_audit_creation_date 2025-11-06
_audit_creation_method
;
Olex2 1.3-ac4
(compiled 2018.12.18 svn.r3554 for Rigaku Oxford Diffraction, GUI svn.r1)
;
_audit_update_record
;
2025-11-28 deposited with the CCDC.	2025-12-08 downloaded from the CCDC.
;
_cell_angle_alpha 90
_cell_angle_beta 93.4940(10)
_cell_angle_gamma 90
_cell_formula_units_Z 4
_cell_length_a 17.23840(10)
_cell_length_b 14.09470(10)
_cell_length_c 9.53400(10)
_cell_measurement_reflns_used 36271
_cell_measurement_temperature 150.00(10)
_cell_measurement_theta_max 78.5010
_cell_measurement_theta_min 2.5900
_cell_volume 2312.17(3)
_computing_cell_refinement 'CrysAlisPro 1.171.41.123a (Rigaku OD, 2022)'
_computing_data_collection 'CrysAlisPro 1.171.41.123a (Rigaku OD, 2022)'
_computing_data_reduction 'CrysAlisPro 1.171.41.123a (Rigaku OD, 2022)'
_computing_molecular_graphics 'Olex2 (Dolomanov et al., 2009)'
_computing_publication_material 'Olex2 (Dolomanov et al., 2009)'
_computing_structure_refinement 'ShelXL (Sheldrick, 2015)'
_computing_structure_solution 'ShelXT (Sheldrick, 2015)'
_diffrn_ambient_environment N~2~
_diffrn_ambient_temperature 150.00(10)
_diffrn_detector 'Hybrid Pixel Array Detector'
_diffrn_detector_area_resol_mean 10.0000
_diffrn_detector_type HyPix
_diffrn_measured_fraction_theta_full 1.000
_diffrn_measured_fraction_theta_max 0.979
_diffrn_measurement_details
;
List of Runs (angles in degrees, time in seconds):

  # Type    Start    End  Width  t~exp~   \w     \q     \k     \f   Frames
#--------------------------------------------------------------------------
  1  \w    -87.00  -2.00   0.50    0.20    --  -46.95 110.00  36.00  170
  2  \w      7.00  87.00   0.50    0.20    --   46.95-110.00 -58.00  160
  3  \w   -175.00 -83.00   0.50    0.80    -- -102.00-110.00 -58.00  184
  4  \w   -108.00 -29.00   0.50    0.80    -- -102.00 110.00  36.00  158
  5  \w     87.00 178.00   0.50    0.80    --  110.25 110.00  36.00  182
  6  \w     38.00 108.00   0.50    0.80    --  110.25-110.00 -58.00  140
  7  \w     -5.00  29.00   0.50    0.20    --  -46.95  19.00-120.00   68
  8  \w   -119.00 -74.00   0.50    0.20    --  -46.95-125.00   0.00   90
  9  \w     -5.00  29.00   0.50    0.20    --  -46.95  19.00  90.00   68
 10  \w   -119.00 -74.00   0.50    0.20    --  -46.95-125.00  90.00   90
 11  \w     -5.00  29.00   0.50    0.20    --  -46.95  19.00-180.00   68
 12  \w    -27.00  13.00   0.50    0.20    --   46.95 -19.00  30.00   80
 13  \w   -167.00 -88.00   0.50    0.80    -- -102.00 -15.00 -60.00  158
 14  \w   -112.00 -29.00   0.50    0.80    -- -102.00 125.00 120.00  166
 15  \w   -174.00 -89.00   0.50    0.80    -- -102.00 -45.00 150.00  170
 16  \w    -72.00 -29.00   0.50    0.80    -- -102.00  61.00-120.00   86
 17  \w   -112.00 -29.00   0.50    0.80    -- -102.00 125.00 -60.00  166
 18  \w    -72.00 -29.00   0.50    0.80    -- -102.00  61.00 150.00   86
 19  \w     38.00 106.00   0.50    0.80    --  110.25 -94.00  60.00  136
 20  \w     97.00 175.00   0.50    0.80    --  110.25  15.00  30.00  156
 21  \w     38.00 106.00   0.50    0.80    --  110.25 -94.00  30.00  136
 22  \w     38.00  80.00   0.50    0.80    --  110.25 -61.00 -90.00   84
 23  \w     98.00 178.00   0.50    0.80    --  110.25  30.00 120.00  160
 24  \w     38.00 106.00   0.50    0.80    --  110.25 -94.00 -30.00  136
 25  \w     38.00 111.00   0.50    0.80    --  110.25-125.00  30.00  146
 26  \w     38.00 106.00   0.50    0.80    --  110.25 -94.00 -60.00  136
 27  \w     97.00 175.00   0.50    0.80    --  110.25  15.00-150.00  156
 28  \w     98.00 178.00   0.50    0.80    --  110.25  45.00-120.00  160
 29  \w     38.00  80.00   0.50    0.80    --  110.25 -61.00   0.00   84
 30  \w     38.00  80.00   0.50    0.80    --  110.25 -61.00 -60.00   84
 31  \w     32.00 118.00   0.50    0.20    --   46.95  57.00  60.00  172
 32  \w     24.00 119.00   0.50    0.20    --   46.95  77.00 -30.00  190
 33  \w     24.00 119.00   0.50    0.20    --   46.95  77.00-120.00  190
 34  \w     24.00 119.00   0.50    0.20    --   46.95  77.00 150.00  190
 35  \w     24.00 119.00   0.50    0.20    --   46.95  77.00  90.00  190
 36  \w     32.00 118.00   0.50    0.20    --   46.95  57.00 -30.00  172
 37  \w     32.00 118.00   0.50    0.20    --   46.95  57.00-150.00  172
 38  \w   -175.00-116.00   0.50    0.80    -- -102.00 -77.00   0.00  118
 39  \w   -175.00 -79.00   0.50    0.80    -- -102.00 -77.00 -30.00  192
 40  \w   -174.00 -89.00   0.50    0.80    -- -102.00 -45.00  90.00  170
 41  \w   -174.00 -89.00   0.50    0.80    -- -102.00 -45.00   0.00  170
 42  \w   -175.00 -85.00   0.50    0.80    -- -102.00 -61.00  60.00  180
 43  \w   -175.00 -85.00   0.50    0.80    -- -102.00 -61.00  30.00  180
 44  \w   -174.00 -89.00   0.50    0.80    -- -102.00 -45.00 -90.00  170
 45  \w    -72.00 -29.00   0.50    0.80    -- -102.00  61.00 -90.00   86
 46  \w   -175.00 -79.00   0.50    0.80    -- -102.00 -77.00-120.00  192
 47  \w     98.00 178.00   0.50    0.80    --  110.25  45.00 150.00  160
 48  \w     38.00  80.00   0.50    0.80    --  110.25 -61.00  60.00   84
 49  \w     38.00 106.00   0.50    0.80    --  110.25 -94.00-180.00  136
 50  \w     38.00 111.00   0.50    0.80    --  110.25-125.00 -90.00  146
;
_diffrn_measurement_device 'four-circle diffractometer'
_diffrn_measurement_device_type 'XtaLAB Synergy R, DW system, HyPix'
_diffrn_measurement_method '\w scans'
_diffrn_orient_matrix_type 'CrysAlisPro convention (1999,Acta A55,543-557)'
_diffrn_orient_matrix_UB_11 -0.0192493000
_diffrn_orient_matrix_UB_12 -0.1048859000
_diffrn_orient_matrix_UB_13 0.0269703000
_diffrn_orient_matrix_UB_21 0.0010329000
_diffrn_orient_matrix_UB_22 0.0198453000
_diffrn_orient_matrix_UB_23 0.1590322000
_diffrn_orient_matrix_UB_31 -0.0874398000
_diffrn_orient_matrix_UB_32 0.0233501000
_diffrn_orient_matrix_UB_33 -0.0141484000
_diffrn_radiation_monochromator mirror
_diffrn_radiation_probe x-ray
_diffrn_radiation_type CuK\a
_diffrn_radiation_wavelength 1.54184
_diffrn_reflns_av_R_equivalents 0.0312
_diffrn_reflns_av_unetI/netI 0.0147
_diffrn_reflns_Laue_measured_fraction_full 1.000
_diffrn_reflns_Laue_measured_fraction_max 0.979
_diffrn_reflns_limit_h_max 18
_diffrn_reflns_limit_h_min -21
_diffrn_reflns_limit_k_max 17
_diffrn_reflns_limit_k_min -17
_diffrn_reflns_limit_l_max 12
_diffrn_reflns_limit_l_min -12
_diffrn_reflns_number 49229
_diffrn_reflns_point_group_measured_fraction_full 1.000
_diffrn_reflns_point_group_measured_fraction_max 0.979
_diffrn_reflns_theta_full 67.684
_diffrn_reflns_theta_max 79.014
_diffrn_reflns_theta_min 2.568
_diffrn_source 'Rotating-anode X-ray tube'
_diffrn_source_type 'Rigaku (Cu) X-ray Source'
_exptl_absorpt_coefficient_mu 5.827
_exptl_absorpt_correction_T_max 1.00000
_exptl_absorpt_correction_T_min 0.68364
_exptl_absorpt_correction_type multi-scan
_exptl_absorpt_process_details
;
CrysAlisPro 1.171.41.123a (Rigaku Oxford Diffraction, 2022)
Empirical absorption correction using spherical harmonics,
implemented in SCALE3 ABSPACK scaling algorithm.
;
_exptl_crystal_colour red
_exptl_crystal_density_diffrn 1.610
_exptl_crystal_description block
_exptl_crystal_F_000 1152
_exptl_crystal_size_max 0.362
_exptl_crystal_size_mid 0.298
_exptl_crystal_size_min 0.178
_refine_diff_density_max 0.556
_refine_diff_density_min -0.817
_refine_diff_density_rms 0.075
_refine_ls_extinction_coef 0.00027(4)
_refine_ls_extinction_expression Fc^*^=kFc[1+0.001xFc^2^\l^3^/sin(2\q)]^-1/4^
_refine_ls_extinction_method SHELXL
_refine_ls_goodness_of_fit_ref 1.099
_refine_ls_hydrogen_treatment constr
_refine_ls_matrix_type full
_refine_ls_number_parameters 318
_refine_ls_number_reflns 4891
_refine_ls_number_restraints 0
_refine_ls_restrained_S_all 1.099
_refine_ls_R_factor_all 0.0283
_refine_ls_R_factor_gt 0.0276
_refine_ls_shift/su_max 0.001
_refine_ls_shift/su_mean 0.000
_refine_ls_structure_factor_coef Fsqd
_refine_ls_weighting_details 'w=1/[\s^2^(Fo^2^)+(0.0333P)^2^+3.0968P] where P=(Fo^2^+2Fc^2^)/3'
_refine_ls_weighting_scheme calc
_refine_ls_wR_factor_gt 0.0715
_refine_ls_wR_factor_ref 0.0719
_reflns_Friedel_coverage 0.000
_reflns_number_gt 4759
_reflns_number_total 4891
_reflns_threshold_expression 'I > 2\s(I)'
_cod_data_source_file d5nj03988f2.cif
_cod_data_source_block ba37_lt_auto
_cod_database_code 7064174
_shelxl_version_number 2013-3
_chemical_oxdiff_formula 'C20 H20 N4 O5 Ru Cl'
_shelx_space_group_comment
;
The symmetry employed for this shelxl refinement is uniquely defined
by the following loop, which should always be used as a source of
symmetry information in preference to the above space-group names.
They are only intended as comments.
;
_diffrn_oxdiff_digest_frames
;
01983ba9034f13c3226aa52346c6b3165800043a478
;
_reflns_odcompleteness_completeness 100.00
_reflns_odcompleteness_iscentric 1
_reflns_odcompleteness_theta 71.98
_olex2_refinement_description
;
1. Fixed Uiso
 At 1.2 times of:
  All C(H) groups, All C(H,H) groups
 At 1.5 times of:
  All C(H,H,H) groups
2.a Ternary CH refined with riding coordinates:
 C21(H21), C25(H25), C20(H20), C24(H24)
2.b Secondary CH2 refined with riding coordinates:
 C13(H13A,H13B), C22(H22A,H22B), C12(H12A,H12B), C26(H26A,H26B), C23(H23A,
 H23B), C27(H27A,H27B)
2.c Aromatic/amide H refined with riding coordinates:
 C5(H5), C3(H3), C10(H10), C9(H9), C18(H18), C15(H15), C19(H19), C4(H4),
 C16(H16), C17(H17)
2.d Idealised Me refined as rotating group:
 C11(H11A,H11B,H11C)
;
_olex2_submission_special_instructions 'No special instructions were received'
_oxdiff_exptl_absorpt_empirical_details
;
Empirical correction (ABSPACK) includes:
- Absorption correction using spherical harmonics
- Frame scaling
;
_oxdiff_exptl_absorpt_empirical_full_max 1.518
_oxdiff_exptl_absorpt_empirical_full_min 0.759

loop_
_space_group_symop_operation_xyz
'x, y, z'
'-x, y+1/2, -z+1/2'
'-x, -y, -z'
'x, -y-1/2, z-1/2'

loop_
_atom_site_label
_atom_site_type_symbol
_atom_site_fract_x
_atom_site_fract_y
_atom_site_fract_z
_atom_site_U_iso_or_equiv
_atom_site_adp_type
_atom_site_occupancy
_atom_site_site_symmetry_order
_atom_site_calc_flag
_atom_site_refinement_flags_posn
_atom_site_refinement_flags_adp
_atom_site_refinement_flags_occupancy
_atom_site_disorder_assembly
_atom_site_disorder_group
Ru1 Ru 0.25835(2) 0.44358(2) 0.54507(2) 0.01762(7) Uani 1 1 d . . . . .
O3 O 0.28512(9) 0.55824(10) 0.40914(16) 0.0214(3) Uani 1 1 d . . . . .
O1 O 0.28540(9) 0.32041(11) 0.66180(16) 0.0231(3) Uani 1 1 d . . . . .
O4 O 0.37442(10) 0.61100(13) 0.26648(18) 0.0303(4) Uani 1 1 d . . . . .
O2 O 0.37125(11) 0.20236(13) 0.68403(19) 0.0353(4) Uani 1 1 d . . . . .
N3 N 0.30135(11) 0.62647(13) 0.72031(19) 0.0211(4) Uani 1 1 d . . . . .
N1 N 0.36528(10) 0.41199(13) 0.48524(19) 0.0200(4) Uani 1 1 d . . . . .
N2 N 0.34656(12) 0.50599(14) 0.8350(2) 0.0249(4) Uani 1 1 d . . . . .
C6 C 0.39930(13) 0.46759(16) 0.3936(2) 0.0217(4) Uani 1 1 d . . . . .
C8 C 0.30354(12) 0.52922(16) 0.7142(2) 0.0193(4) Uani 1 1 d . . . . .
C1 C 0.34950(14) 0.27848(16) 0.6344(2) 0.0252(5) Uani 1 1 d . . . . .
C2 C 0.39874(13) 0.33168(16) 0.5352(2) 0.0235(4) Uani 1 1 d . . . . .
C21 C 0.14323(12) 0.50602(16) 0.5678(2) 0.0225(4) Uani 1 1 d . . . . .
H21 H 0.1435 0.5610 0.6341 0.027 Uiso 1 1 calc R . . . .
C7 C 0.35075(14) 0.55294(15) 0.3507(2) 0.0214(4) Uani 1 1 d . . . . .
C5 C 0.47182(14) 0.44441(17) 0.3486(3) 0.0276(5) Uani 1 1 d . . . . .
H5 H 0.4961 0.4835 0.2830 0.033 Uiso 1 1 calc R . . . .
C14 C 0.15460(14) 0.81702(16) 0.6107(2) 0.0239(5) Uani 1 1 d . . . . .
C13 C 0.19730(14) 0.74836(17) 0.7086(2) 0.0250(5) Uani 1 1 d . . . . .
H13A H 0.1601 0.7029 0.7464 0.030 Uiso 1 1 calc R . . . .
H13B H 0.2232 0.7832 0.7885 0.030 Uiso 1 1 calc R . . . .
C3 C 0.47159(14) 0.30576(18) 0.4953(3) 0.0300(5) Uani 1 1 d . . . . .
H3 H 0.4961 0.2498 0.5315 0.036 Uiso 1 1 calc R . . . .
C25 C 0.21024(14) 0.32005(16) 0.4036(2) 0.0236(4) Uani 1 1 d . . . . .
H25 H 0.2513 0.2804 0.3624 0.028 Uiso 1 1 calc R . . . .
C10 C 0.34307(13) 0.66136(17) 0.8383(2) 0.0252(5) Uani 1 1 d . . . . .
H10 H 0.3503 0.7261 0.8633 0.030 Uiso 1 1 calc R . . . .
C22 C 0.10406(13) 0.52679(18) 0.4249(3) 0.0275(5) Uani 1 1 d . . . . .
H22A H 0.1263 0.5857 0.3876 0.033 Uiso 1 1 calc R . . . .
H22B H 0.0480 0.5379 0.4354 0.033 Uiso 1 1 calc R . . . .
C12 C 0.25804(13) 0.69457(16) 0.6284(2) 0.0228(4) Uani 1 1 d . . . . .
H12A H 0.2318 0.6602 0.5484 0.027 Uiso 1 1 calc R . . . .
H12B H 0.2948 0.7405 0.5903 0.027 Uiso 1 1 calc R . . . .
C26 C 0.15398(14) 0.26461(17) 0.4868(3) 0.0276(5) Uani 1 1 d . . . . .
H26A H 0.1833 0.2171 0.5453 0.033 Uiso 1 1 calc R . . . .
H26B H 0.1177 0.2298 0.4208 0.033 Uiso 1 1 calc R . . . .
C23 C 0.11315(14) 0.44689(18) 0.3190(3) 0.0284(5) Uani 1 1 d . . . . .
H23A H 0.0737 0.3975 0.3337 0.034 Uiso 1 1 calc R . . . .
H23B H 0.1034 0.4723 0.2228 0.034 Uiso 1 1 calc R . . . .
C9 C 0.37106(14) 0.58584(18) 0.9101(2) 0.0267(5) Uani 1 1 d . . . . .
H9 H 0.4019 0.5868 0.9962 0.032 Uiso 1 1 calc R . . . .
C20 C 0.14720(13) 0.41783(17) 0.6346(2) 0.0230(4) Uani 1 1 d . . . . .
H20 H 0.1503 0.4233 0.7394 0.028 Uiso 1 1 calc R . . . .
C18 C 0.15503(15) 0.96134(18) 0.4737(3) 0.0291(5) Uani 1 1 d . . . . .
H18 H 0.1814 1.0166 0.4450 0.035 Uiso 1 1 calc R . . . .
C15 C 0.07904(15) 0.80019(19) 0.5582(3) 0.0329(5) Uani 1 1 d . . . . .
H15 H 0.0525 0.7450 0.5867 0.040 Uiso 1 1 calc R . . . .
C27 C 0.10665(14) 0.32742(17) 0.5828(2) 0.0263(5) Uani 1 1 d . . . . .
H27A H 0.0572 0.3450 0.5309 0.032 Uiso 1 1 calc R . . . .
H27B H 0.0935 0.2895 0.6654 0.032 Uiso 1 1 calc R . . . .
C19 C 0.19205(14) 0.89842(17) 0.5670(2) 0.0264(5) Uani 1 1 d . . . . .
H19 H 0.2438 0.9110 0.6018 0.032 Uiso 1 1 calc R . . . .
C4 C 0.50813(14) 0.36324(19) 0.4011(3) 0.0313(5) Uani 1 1 d . . . . .
H4 H 0.5582 0.3468 0.3726 0.038 Uiso 1 1 calc R . . . .
C24 C 0.19330(13) 0.40210(17) 0.3316(2) 0.0235(4) Uani 1 1 d . . . . .
H24 H 0.2244 0.4119 0.2477 0.028 Uiso 1 1 calc R . . . .
C16 C 0.04154(15) 0.8634(2) 0.4642(3) 0.0353(6) Uani 1 1 d . . . . .
H16 H -0.0102 0.8511 0.4291 0.042 Uiso 1 1 calc R . . . .
C17 C 0.07933(16) 0.94359(18) 0.4220(3) 0.0322(6) Uani 1 1 d . . . . .
H17 H 0.0538 0.9866 0.3578 0.039 Uiso 1 1 calc R . . . .
C11 C 0.3663(2) 0.4121(2) 0.8922(3) 0.0421(7) Uani 1 1 d . . . . .
H11A H 0.3201 0.3716 0.8856 0.063 Uiso 1 1 calc GR . . . .
H11B H 0.3851 0.4183 0.9908 0.063 Uiso 1 1 calc GR . . . .
H11C H 0.4070 0.3836 0.8384 0.063 Uiso 1 1 calc GR . . . .

loop_
_atom_site_aniso_label
_atom_site_aniso_U_11
_atom_site_aniso_U_22
_atom_site_aniso_U_33
_atom_site_aniso_U_23
_atom_site_aniso_U_13
_atom_site_aniso_U_12
Ru1 0.01820(10) 0.01760(10) 0.01714(10) 0.00078(5) 0.00166(6) 0.00120(5)
O3 0.0253(8) 0.0202(8) 0.0188(7) 0.0021(5) 0.0030(6) 0.0016(6)
O1 0.0280(8) 0.0194(7) 0.0219(7) 0.0040(6) 0.0001(6) 0.0025(6)
O4 0.0333(9) 0.0301(9) 0.0278(8) 0.0055(7) 0.0049(7) -0.0043(7)
O2 0.0454(11) 0.0278(9) 0.0322(9) 0.0068(7) -0.0007(8) 0.0117(8)
N3 0.0217(9) 0.0209(9) 0.0206(9) 0.0003(7) 0.0009(7) -0.0002(7)
N1 0.0187(9) 0.0211(9) 0.0200(8) -0.0024(7) -0.0013(7) 0.0011(7)
N2 0.0291(10) 0.0227(10) 0.0223(9) 0.0021(7) -0.0019(8) -0.0003(8)
C6 0.0200(10) 0.0229(10) 0.0223(10) -0.0044(8) 0.0008(8) -0.0047(8)
C8 0.0206(10) 0.0200(10) 0.0172(9) -0.0020(8) 0.0020(8) -0.0014(8)
C1 0.0302(12) 0.0216(11) 0.0233(11) -0.0002(9) -0.0032(9) 0.0044(9)
C2 0.0229(11) 0.0235(11) 0.0237(10) -0.0022(9) -0.0030(8) 0.0040(9)
C21 0.0172(10) 0.0240(11) 0.0269(11) -0.0016(9) 0.0061(8) 0.0035(8)
C7 0.0254(11) 0.0204(11) 0.0182(10) -0.0021(8) 0.0002(8) -0.0037(8)
C5 0.0223(11) 0.0330(13) 0.0277(12) -0.0064(9) 0.0043(9) -0.0046(9)
C14 0.0279(11) 0.0222(11) 0.0219(10) -0.0039(8) 0.0033(9) 0.0044(9)
C13 0.0281(11) 0.0237(11) 0.0237(11) 0.0005(9) 0.0043(9) 0.0028(9)
C3 0.0259(12) 0.0292(12) 0.0342(12) -0.0070(10) -0.0044(10) 0.0070(10)
C25 0.0266(11) 0.0219(11) 0.0222(10) -0.0076(8) 0.0008(8) -0.0023(9)
C10 0.0257(11) 0.0257(11) 0.0240(11) -0.0052(9) 0.0003(9) -0.0027(9)
C22 0.0188(11) 0.0310(12) 0.0326(12) 0.0054(10) 0.0013(9) 0.0036(9)
C12 0.0268(11) 0.0199(10) 0.0217(10) 0.0018(8) 0.0024(8) 0.0023(9)
C26 0.0308(12) 0.0233(11) 0.0286(12) -0.0024(9) 0.0008(9) -0.0050(9)
C23 0.0239(12) 0.0357(14) 0.0250(12) 0.0037(9) -0.0028(9) -0.0020(9)
C9 0.0282(12) 0.0284(12) 0.0229(11) -0.0012(9) -0.0024(9) -0.0028(10)
C20 0.0201(10) 0.0275(11) 0.0222(10) -0.0016(9) 0.0067(8) -0.0017(9)
C18 0.0344(13) 0.0273(12) 0.0261(12) 0.0016(9) 0.0065(10) 0.0001(10)
C15 0.0288(12) 0.0311(13) 0.0389(14) 0.0050(11) 0.0024(10) -0.0034(10)
C27 0.0276(12) 0.0265(12) 0.0252(11) 0.0000(9) 0.0057(9) -0.0065(9)
C19 0.0279(12) 0.0264(12) 0.0249(11) -0.0017(9) 0.0022(9) 0.0016(9)
C4 0.0182(11) 0.0398(14) 0.0360(13) -0.0098(11) 0.0025(9) 0.0020(10)
C24 0.0257(11) 0.0289(12) 0.0157(10) -0.0045(8) 0.0000(8) -0.0017(9)
C16 0.0248(12) 0.0419(15) 0.0386(14) 0.0058(12) -0.0038(10) 0.0005(11)
C17 0.0331(13) 0.0357(14) 0.0280(12) 0.0051(10) 0.0027(10) 0.0104(10)
C11 0.065(2) 0.0263(13) 0.0317(13) 0.0064(11) -0.0195(13) -0.0003(13)

loop_
_atom_type_symbol
_atom_type_description
_atom_type_scat_dispersion_real
_atom_type_scat_dispersion_imag
_atom_type_scat_source
C C 0.0181 0.0091 'International Tables Vol C Tables 4.2.6.8 and 6.1.1.4'
H H 0.0000 0.0000 'International Tables Vol C Tables 4.2.6.8 and 6.1.1.4'
N N 0.0311 0.0180 'International Tables Vol C Tables 4.2.6.8 and 6.1.1.4'
O O 0.0492 0.0322 'International Tables Vol C Tables 4.2.6.8 and 6.1.1.4'
Ru Ru 0.0552 3.2960 'International Tables Vol C Tables 4.2.6.8 and 6.1.1.4'

loop_
_geom_angle_atom_site_label_1
_geom_angle_atom_site_label_2
_geom_angle_atom_site_label_3
_geom_angle
_geom_angle_site_symmetry_1
_geom_angle_site_symmetry_3
_geom_angle_publ_flag
O3 Ru1 C21 89.23(7) . . ?
O3 Ru1 C25 107.26(7) . . ?
O3 Ru1 C20 126.26(8) . . ?
O3 Ru1 C24 76.78(7) . . ?
O1 Ru1 O3 153.73(6) . . ?
O1 Ru1 C8 90.46(7) . . ?
O1 Ru1 C21 116.90(7) . . ?
O1 Ru1 C25 75.41(7) . . ?
O1 Ru1 C20 80.01(8) . . ?
O1 Ru1 C24 109.51(7) . . ?
N1 Ru1 O3 76.13(7) . . ?
N1 Ru1 O1 77.86(7) . . ?
N1 Ru1 C8 92.36(8) . . ?
N1 Ru1 C21 165.14(8) . . ?
N1 Ru1 C25 88.30(8) . . ?
N1 Ru1 C20 156.69(9) . . ?
N1 Ru1 C24 95.57(8) . . ?
C8 Ru1 O3 87.02(7) . . ?
C8 Ru1 C21 89.37(8) . . ?
C8 Ru1 C25 165.40(8) . . ?
C8 Ru1 C20 95.04(8) . . ?
C8 Ru1 C24 159.65(9) . . ?
C21 Ru1 C25 93.72(8) . . ?
C21 Ru1 C24 78.31(8) . . ?
C25 Ru1 C24 34.10(8) . . ?
C20 Ru1 C21 37.28(9) . . ?
C20 Ru1 C25 79.11(8) . . ?
C20 Ru1 C24 84.98(8) . . ?
C7 O3 Ru1 116.36(13) . . ?
C1 O1 Ru1 115.81(14) . . ?
C8 N3 C10 111.95(18) . . ?
C8 N3 C12 129.82(18) . . ?
C10 N3 C12 118.06(19) . . ?
C6 N1 Ru1 120.13(15) . . ?
C6 N1 C2 122.0(2) . . ?
C2 N1 Ru1 117.80(15) . . ?
C8 N2 C9 111.86(19) . . ?
C8 N2 C11 129.1(2) . . ?
C9 N2 C11 119.0(2) . . ?
N1 C6 C7 112.78(19) . . ?
N1 C6 C5 120.3(2) . . ?
C5 C6 C7 126.9(2) . . ?
N3 C8 Ru1 126.14(15) . . ?
N2 C8 Ru1 131.04(16) . . ?
N2 C8 N3 102.60(18) . . ?
O1 C1 C2 114.83(19) . . ?
O2 C1 O1 124.6(2) . . ?
O2 C1 C2 120.5(2) . . ?
N1 C2 C1 113.27(19) . . ?
N1 C2 C3 120.1(2) . . ?
C3 C2 C1 126.6(2) . . ?
Ru1 C21 H21 113.8 . . ?
C22 C21 Ru1 110.22(14) . . ?
C22 C21 H21 113.8 . . ?
C20 C21 Ru1 70.64(12) . . ?
C20 C21 H21 113.8 . . ?
C20 C21 C22 126.2(2) . . ?
O3 C7 C6 114.50(19) . . ?
O4 C7 O3 125.1(2) . . ?
O4 C7 C6 120.4(2) . . ?
C6 C5 H5 120.7 . . ?
C4 C5 C6 118.7(2) . . ?
C4 C5 H5 120.7 . . ?
C15 C14 C13 121.8(2) . . ?
C15 C14 C19 118.4(2) . . ?
C19 C14 C13 119.8(2) . . ?
C14 C13 H13A 109.8 . . ?
C14 C13 H13B 109.8 . . ?
C14 C13 C12 109.37(18) . . ?
H13A C13 H13B 108.2 . . ?
C12 C13 H13A 109.8 . . ?
C12 C13 H13B 109.8 . . ?
C2 C3 H3 120.7 . . ?
C2 C3 C4 118.6(2) . . ?
C4 C3 H3 120.7 . . ?
Ru1 C25 H25 114.2 . . ?
C26 C25 Ru1 107.51(14) . . ?
C26 C25 H25 114.2 . . ?
C24 C25 Ru1 73.46(13) . . ?
C24 C25 H25 114.2 . . ?
C24 C25 C26 125.3(2) . . ?
N3 C10 H10 126.7 . . ?
C9 C10 N3 106.6(2) . . ?
C9 C10 H10 126.7 . . ?
C21 C22 H22A 108.9 . . ?
C21 C22 H22B 108.9 . . ?
C21 C22 C23 113.2(2) . . ?
H22A C22 H22B 107.7 . . ?
C23 C22 H22A 108.9 . . ?
C23 C22 H22B 108.9 . . ?
N3 C12 C13 111.28(18) . . ?
N3 C12 H12A 109.4 . . ?
N3 C12 H12B 109.4 . . ?
C13 C12 H12A 109.4 . . ?
C13 C12 H12B 109.4 . . ?
H12A C12 H12B 108.0 . . ?
C25 C26 H26A 108.9 . . ?
C25 C26 H26B 108.9 . . ?
C25 C26 C27 113.28(19) . . ?
H26A C26 H26B 107.7 . . ?
C27 C26 H26A 108.9 . . ?
C27 C26 H26B 108.9 . . ?
C22 C23 H23A 109.1 . . ?
C22 C23 H23B 109.1 . . ?
H23A C23 H23B 107.8 . . ?
C24 C23 C22 112.61(19) . . ?
C24 C23 H23A 109.1 . . ?
C24 C23 H23B 109.1 . . ?
N2 C9 H9 126.5 . . ?
C10 C9 N2 107.0(2) . . ?
C10 C9 H9 126.5 . . ?
Ru1 C20 H20 112.6 . . ?
C21 C20 Ru1 72.08(12) . . ?
C21 C20 H20 112.6 . . ?
C21 C20 C27 126.1(2) . . ?
C27 C20 Ru1 114.25(15) . . ?
C27 C20 H20 112.6 . . ?
C19 C18 H18 120.0 . . ?
C19 C18 C17 119.9(2) . . ?
C17 C18 H18 120.0 . . ?
C14 C15 H15 119.6 . . ?
C14 C15 C16 120.7(2) . . ?
C16 C15 H15 119.6 . . ?
C26 C27 H27A 108.5 . . ?
C26 C27 H27B 108.5 . . ?
C20 C27 C26 115.11(19) . . ?
C20 C27 H27A 108.5 . . ?
C20 C27 H27B 108.5 . . ?
H27A C27 H27B 107.5 . . ?
C14 C19 H19 119.5 . . ?
C18 C19 C14 121.1(2) . . ?
C18 C19 H19 119.5 . . ?
C5 C4 C3 120.2(2) . . ?
C5 C4 H4 119.9 . . ?
C3 C4 H4 119.9 . . ?
Ru1 C24 H24 114.2 . . ?
C25 C24 Ru1 72.43(13) . . ?
C25 C24 C23 123.9(2) . . ?
C25 C24 H24 114.2 . . ?
C23 C24 Ru1 110.55(15) . . ?
C23 C24 H24 114.2 . . ?
C15 C16 H16 119.9 . . ?
C17 C16 C15 120.2(2) . . ?
C17 C16 H16 119.9 . . ?
C18 C17 H17 120.2 . . ?
C16 C17 C18 119.7(2) . . ?
C16 C17 H17 120.2 . . ?
N2 C11 H11A 109.5 . . ?
N2 C11 H11B 109.5 . . ?
N2 C11 H11C 109.5 . . ?
H11A C11 H11B 109.5 . . ?
H11A C11 H11C 109.5 . . ?
H11B C11 H11C 109.5 . . ?

loop_
_geom_bond_atom_site_label_1
_geom_bond_atom_site_label_2
_geom_bond_distance
_geom_bond_site_symmetry_2
_geom_bond_publ_flag
Ru1 O3 2.1394(15) . ?
Ru1 O1 2.0991(15) . ?
Ru1 N1 2.0124(18) . ?
Ru1 C8 2.124(2) . ?
Ru1 C21 2.194(2) . ?
Ru1 C25 2.324(2) . ?
Ru1 C20 2.175(2) . ?
Ru1 C24 2.337(2) . ?
O3 C7 1.293(3) . ?
O1 C1 1.294(3) . ?
O4 C7 1.233(3) . ?
O2 C1 1.222(3) . ?
N3 C8 1.373(3) . ?
N3 C10 1.388(3) . ?
N3 C12 1.472(3) . ?
N1 C6 1.335(3) . ?
N1 C2 1.345(3) . ?
N2 C8 1.370(3) . ?
N2 C9 1.386(3) . ?
N2 C11 1.463(3) . ?
C6 C7 1.508(3) . ?
C6 C5 1.385(3) . ?
C1 C2 1.508(3) . ?
C2 C3 1.384(3) . ?
C21 H21 1.0000 . ?
C21 C22 1.512(3) . ?
C21 C20 1.396(3) . ?
C5 H5 0.9500 . ?
C5 C4 1.383(4) . ?
C14 C13 1.505(3) . ?
C14 C15 1.387(3) . ?
C14 C19 1.392(3) . ?
C13 H13A 0.9900 . ?
C13 H13B 0.9900 . ?
C13 C12 1.534(3) . ?
C3 H3 0.9500 . ?
C3 C4 1.389(4) . ?
C25 H25 1.0000 . ?
C25 C26 1.508(3) . ?
C25 C24 1.367(3) . ?
C10 H10 0.9500 . ?
C10 C9 1.339(3) . ?
C22 H22A 0.9900 . ?
C22 H22B 0.9900 . ?
C22 C23 1.526(4) . ?
C12 H12A 0.9900 . ?
C12 H12B 0.9900 . ?
C26 H26A 0.9900 . ?
C26 H26B 0.9900 . ?
C26 C27 1.542(3) . ?
C23 H23A 0.9900 . ?
C23 H23B 0.9900 . ?
C23 C24 1.517(3) . ?
C9 H9 0.9500 . ?
C20 H20 1.0000 . ?
C20 C27 1.521(3) . ?
C18 H18 0.9500 . ?
C18 C19 1.384(3) . ?
C18 C17 1.389(4) . ?
C15 H15 0.9500 . ?
C15 C16 1.395(4) . ?
C27 H27A 0.9900 . ?
C27 H27B 0.9900 . ?
C19 H19 0.9500 . ?
C4 H4 0.9500 . ?
C24 H24 1.0000 . ?
C16 H16 0.9500 . ?
C16 C17 1.377(4) . ?
C17 H17 0.9500 . ?
C11 H11A 0.9800 . ?
C11 H11B 0.9800 . ?
C11 H11C 0.9800 . ?

loop_
_geom_torsion_atom_site_label_1
_geom_torsion_atom_site_label_2
_geom_torsion_atom_site_label_3
_geom_torsion_atom_site_label_4
_geom_torsion
_geom_torsion_site_symmetry_1
_geom_torsion_site_symmetry_2
_geom_torsion_site_symmetry_3
_geom_torsion_site_symmetry_4
_geom_torsion_publ_flag
Ru1 O3 C7 O4 177.73(18) . . . . ?
Ru1 O3 C7 C6 -2.4(2) . . . . ?
Ru1 O1 C1 O2 -174.05(19) . . . . ?
Ru1 O1 C1 C2 6.9(2) . . . . ?
Ru1 N1 C6 C7 2.4(2) . . . . ?
Ru1 N1 C6 C5 -177.86(16) . . . . ?
Ru1 N1 C2 C1 -1.6(2) . . . . ?
Ru1 N1 C2 C3 178.78(17) . . . . ?
Ru1 C21 C22 C23 43.3(2) . . . . ?
Ru1 C21 C20 C27 -107.4(2) . . . . ?
Ru1 C25 C26 C27 35.8(2) . . . . ?
Ru1 C25 C24 C23 -103.4(2) . . . . ?
Ru1 C20 C27 C26 5.4(3) . . . . ?
O1 C1 C2 N1 -3.6(3) . . . . ?
O1 C1 C2 C3 175.9(2) . . . . ?
O2 C1 C2 N1 177.3(2) . . . . ?
O2 C1 C2 C3 -3.1(4) . . . . ?
N3 C10 C9 N2 0.3(3) . . . . ?
N1 C6 C7 O3 0.1(3) . . . . ?
N1 C6 C7 O4 -180.0(2) . . . . ?
N1 C6 C5 C4 -0.4(3) . . . . ?
N1 C2 C3 C4 -1.2(3) . . . . ?
C6 N1 C2 C1 -178.51(19) . . . . ?
C6 N1 C2 C3 1.9(3) . . . . ?
C6 C5 C4 C3 1.0(4) . . . . ?
C8 N3 C10 C9 -1.2(3) . . . . ?
C8 N3 C12 C13 115.1(2) . . . . ?
C8 N2 C9 C10 0.6(3) . . . . ?
C1 C2 C3 C4 179.2(2) . . . . ?
C2 N1 C6 C7 179.21(19) . . . . ?
C2 N1 C6 C5 -1.1(3) . . . . ?
C2 C3 C4 C5 -0.2(4) . . . . ?
C21 C22 C23 C24 -39.1(3) . . . . ?
C21 C20 C27 C26 90.3(3) . . . . ?
C7 C6 C5 C4 179.3(2) . . . . ?
C5 C6 C7 O3 -179.6(2) . . . . ?
C5 C6 C7 O4 0.3(3) . . . . ?
C14 C13 C12 N3 179.97(19) . . . . ?
C14 C15 C16 C17 0.1(4) . . . . ?
C13 C14 C15 C16 -178.0(2) . . . . ?
C13 C14 C19 C18 178.0(2) . . . . ?
C25 C26 C27 C20 -28.9(3) . . . . ?
C10 N3 C8 Ru1 -173.59(15) . . . . ?
C10 N3 C8 N2 1.5(2) . . . . ?
C10 N3 C12 C13 -59.8(3) . . . . ?
C22 C21 C20 Ru1 101.4(2) . . . . ?
C22 C21 C20 C27 -6.0(4) . . . . ?
C22 C23 C24 Ru1 15.8(2) . . . . ?
C22 C23 C24 C25 97.9(3) . . . . ?
C12 N3 C8 Ru1 11.3(3) . . . . ?
C12 N3 C8 N2 -173.7(2) . . . . ?
C12 N3 C10 C9 174.60(19) . . . . ?
C26 C25 C24 Ru1 100.0(2) . . . . ?
C26 C25 C24 C23 -3.3(3) . . . . ?
C9 N2 C8 Ru1 173.45(17) . . . . ?
C9 N2 C8 N3 -1.3(2) . . . . ?
C20 C21 C22 C23 -37.0(3) . . . . ?
C15 C14 C13 C12 105.6(3) . . . . ?
C15 C14 C19 C18 0.1(3) . . . . ?
C15 C16 C17 C18 -0.1(4) . . . . ?
C19 C14 C13 C12 -72.3(3) . . . . ?
C19 C14 C15 C16 -0.1(4) . . . . ?
C19 C18 C17 C16 0.1(4) . . . . ?
C24 C25 C26 C27 -46.0(3) . . . . ?
C17 C18 C19 C14 -0.1(4) . . . . ?
C11 N2 C8 Ru1 -8.5(4) . . . . ?
C11 N2 C8 N3 176.8(3) . . . . ?
C11 N2 C9 C10 -177.6(2) . . . . ?
